data_1560630
loop_
_publ_author_name
'Levin, I.'
'Krayzman, V.'
'Vanderah, T.A.'
'Tomczyk, M.'
'Wu, H.'
'Tucker, M.G.'
'Playford, H.Y.'
'Woicik, J.C.'
'Dennis, C.L.'
'Vilarinho, P.M.'

_publ_section_title
;
 Oxygen-storage behavior and local structure in Ti-substituted YMnO3
;
_journal_name_full 'Journal of Solid State Chemistry'
_journal_page_first 29
_journal_page_last 41
_journal_paper_doi 10.1016/j.jssc.2016.10.029
_journal_volume 246
_journal_year 2017
_chemical_formula_sum 'Mn O3 Y'
_chemical_formula_weight 191.84
_space_group_IT_number 185
_space_group_name_Hall 'P 6c -2'
_space_group_name_H-M_alt 'P 63 c m'
_symmetry_cell_setting hexagonal
_symmetry_space_group_name_H-M 'P 63 c m'
_cell_angle_alpha 90.0
_cell_angle_beta 90.0
_cell_angle_gamma 120.0
_cell_formula_units_Z 6
_cell_length_a 6.26324(5)
_cell_length_b 6.26324
_cell_length_c 11.35052(14)
_cell_volume 385.607(6)
_cod_data_source_file JSSC-2017-246-29.cif
_cod_data_source_block YMNO3_950C_phase_1
_cod_original_cell_volume 385.606(8)
_cod_database_code 1560630

loop_
_symmetry_equiv_pos_site_id
_symmetry_equiv_pos_as_xyz
1 +x,+y,+z
2 x-y,+x,+z+1/2
3 -y,x-y,+z
4 -x,-y,+z+1/2
5 y-x,-x,+z
6 +y,y-x,+z+1/2
7 y-x,+y,+z+1/2
8 -x,y-x,+z
9 -y,-x,+z+1/2
10 x-y,-y,+z
11 +x,x-y,+z+1/2
12 +y,+x,+z

loop_
_atom_site_aniso_label
_atom_site_aniso_U_11
_atom_site_aniso_U_12
_atom_site_aniso_U_13
_atom_site_aniso_U_22
_atom_site_aniso_U_23
_atom_site_aniso_U_33
Y1 0.0158(24) 0.0079(12) 0.0 0.0158(24) 0.0 0.046(6)
Y2 0.0177(13) 0.0088(7) 0.0 0.0177(13) 0.0 0.072(5)
Mn1 0.0291(19) 0.0224(23) 0.006(5) 0.045(5) 0.0 0.0102(12)
O1 0.028(4) 0.0207(30) 0.0034(31) 0.041(6) 0.0 0.026(4)
O2 0.030(4) 0.0164(24) 0.0044(24) 0.033(5) 0.0 0.0129(34)
O3 0.040(6) 0.0198(28) 0.0 0.040(6) 0.0 0.094(16)
O4 0.0272(22) 0.0136(11) 0.0 0.0272(22) 0.0 0.050(5)

loop_
_atom_site_type_symbol
_atom_site_label
_atom_site_fract_x
_atom_site_fract_y
_atom_site_fract_z
_atom_site_occupancy
_atom_site_thermal_displace_type
_atom_site_U_iso_or_equiv
_atom_site_symmetry_multiplicity
Y Y1 0.0 0.0 0.2551(17) 1.0 Uani 0.02586 2
Y Y2 0.33333 0.66667 0.2439(16) 1.0 Uani 0.0357 4
Mn Mn1 0.3223(24) 0.0 0.0 1.0 Uani 0.02632 6
O O1 0.3306(15) 0.0 0.1672(18) 1.0 Uani 0.03029 6
O O2 0.6626(12) 0.0 0.3382(18) 1.0 Uani 0.02498 6
O O3 0.0 0.0 0.4959(21) 1.0 Uani 0.05767 2
O O4 0.33333 0.66667 0.0046(14) 1.0 Uani 0.03475 4

loop_
_atom_type_symbol
_atom_type_number_in_cell
Y 6.0
Mn 6.0
O 18.0
